data_4030305
loop_
_publ_author_name
'Han, Seo-Jung'
'Vogt, Florian'
'May, Jeremy A.'
'Krishnan, Shyam'
'Gatti, Michele'
'Virgil, Scott C.'
'Stoltz, Brian M.'

_publ_section_title
;
 Evolution of a Unified, Stereodivergent Approach to the Synthesis of
 Communesin F and Perophoramidine.
;
_journal_issue 1
_journal_name_full 'The Journal of organic chemistry'
_journal_page_first 528
_journal_paper_doi 10.1021/jo502534g
_journal_volume 80
_journal_year 2014
_chemical_formula_moiety 'C27 H30 N2 O7 S'
_chemical_formula_sum 'C27 H30 N2 O7 S'
_chemical_formula_weight 526.59
_chemical_name_systematic
; 
 ? 
;
_space_group_IT_number 7
_symmetry_cell_setting monoclinic
_symmetry_space_group_name_Hall 'P -2yac'
_symmetry_space_group_name_H-M 'P 1 n 1'
_atom_sites_solution_hydrogens geom
_atom_sites_solution_primary direct
_atom_sites_solution_secondary difmap
_audit_creation_method SHELXL-97
_cell_angle_alpha 90.00
_cell_angle_beta 100.914(2)
_cell_angle_gamma 90.00
_cell_formula_units_Z 2
_cell_length_a 9.5308(8)
_cell_length_b 9.7901(9)
_cell_length_c 13.8253(12)
_cell_measurement_reflns_used 9727
_cell_measurement_temperature 100(2)
_cell_measurement_theta_max 33.11
_cell_measurement_theta_min 2.40
_cell_volume 1266.67(19)
_computing_cell_refinement 'Bruker SAINT v6.45A'
_computing_data_collection 'Bruker SMART v5.630'
_computing_data_reduction 'Bruker SAINT v6.45A'
_computing_molecular_graphics 'Bruker XP v5.1'
_computing_publication_material 'Bruker XCIF v6.12'
_computing_structure_refinement 'SHELXL-97 (Sheldrick, 1997)'
_computing_structure_solution 'SHELXS-97 (Sheldrick, 1990)'
_diffrn_ambient_temperature 100(2)
_diffrn_measured_fraction_theta_full 0.792
_diffrn_measured_fraction_theta_max 0.792
_diffrn_measurement_device_type 'Bruker SMART 1000'
_diffrn_measurement_method '\w scans at 5 \f settings'
_diffrn_radiation_monochromator graphite
_diffrn_radiation_source 'fine-focus sealed tube'
_diffrn_radiation_type MoK\a
_diffrn_radiation_wavelength 0.71073
_diffrn_reflns_av_R_equivalents 0.0627
_diffrn_reflns_av_sigmaI/netI 0.0580
_diffrn_reflns_limit_h_max 12
_diffrn_reflns_limit_h_min -12
_diffrn_reflns_limit_k_max 14
_diffrn_reflns_limit_k_min -12
_diffrn_reflns_limit_l_max 18
_diffrn_reflns_limit_l_min -20
_diffrn_reflns_number 17354
_diffrn_reflns_theta_full 33.37
_diffrn_reflns_theta_max 33.37
_diffrn_reflns_theta_min 2.08
_exptl_absorpt_coefficient_mu 0.178
_exptl_absorpt_correction_T_max 0.9876
_exptl_absorpt_correction_T_min 0.9436
_exptl_absorpt_correction_type none
_exptl_crystal_colour Colorless
_exptl_crystal_density_diffrn 1.381
_exptl_crystal_density_meas 0
_exptl_crystal_density_method 'not measured'
_exptl_crystal_description Blade
_exptl_crystal_F_000 556
_exptl_crystal_size_max 0.33
_exptl_crystal_size_mid 0.26
_exptl_crystal_size_min 0.07
_refine_diff_density_max 0.698
_refine_diff_density_min -0.437
_refine_diff_density_rms 0.058
_refine_ls_abs_structure_details 'Flack H D (1983), Acta Cryst. A39, 876-881'
_refine_ls_abs_structure_Flack -0.06(5)
_refine_ls_extinction_method none
_refine_ls_goodness_of_fit_ref 1.413
_refine_ls_hydrogen_treatment Riding
_refine_ls_matrix_type 'Full matrix'
_refine_ls_number_parameters 339
_refine_ls_number_reflns 6630
_refine_ls_number_restraints 2
_refine_ls_restrained_S_all 1.413
_refine_ls_R_factor_all 0.0487
_refine_ls_R_factor_gt 0.0412
_refine_ls_shift/su_max 0.003
_refine_ls_shift/su_mean 0.000
_refine_ls_structure_factor_coef Fsqd
_refine_ls_weighting_details w=1/s^2^(Fo^2^)
_refine_ls_weighting_scheme sigma
_refine_ls_wR_factor_gt 0.0772
_refine_ls_wR_factor_ref 0.0785
_reflns_number_gt 5764
_reflns_number_total 6630
_reflns_threshold_expression >2sigma(I)
_cod_data_source_file jo502534g_si_006.cif
_cod_data_source_block syk03
_cod_depositor_comments
;
The following automatic conversions were performed:

'_symmetry_cell_setting' value 'Monoclinic' changed to 'monoclinic'
according to
/home/saulius/struct/COD-crude-data--automatic-downloads/rss-feeds/ACS/lib/dictionaries/cif_core.dic
dictionary named 'cif_core.dic' version 2.4.2 from
2011-04-26.

'_refine_ls_weighting_scheme' value 'Sigma' changed to
'sigma' according to
/home/saulius/struct/COD-crude-data--automatic-downloads/rss-feeds/ACS/lib/dictionaries/cif_core.dic
dictionary named 'cif_core.dic' version 2.4.2 from 2011-04-26.

Automatic conversion script
Id: cif_fix_values 2935 2014-11-11 08:27:57Z andrius 

 Adding full bibliography for 4030304--4030313.cif.

The following automatic conversions were performed:

'_atom_sites_solution_primary' value 'Direct methods' was changed to
'direct'.

'_atom_sites_solution_secondary' value 'Difference Fourier map' was
changed to 'difmap'.

'_atom_sites_solution_hydrogens' value 'Geometric positions' was
changed to 'geom'.

Automatic conversion script
Id: cif_fix_values 6452 2018-10-05 10:23:21Z andrius 
;
_cod_original_sg_symbol_H-M Pn
_cod_database_code 4030305

loop_
_symmetry_equiv_pos_as_xyz
'x, y, z'
'x+1/2, -y, z+1/2'

loop_
_atom_site_label
_atom_site_type_symbol
_atom_site_fract_x
_atom_site_fract_y
_atom_site_fract_z
_atom_site_U_iso_or_equiv
_atom_site_adp_type
_atom_site_occupancy
_atom_site_symmetry_multiplicity
_atom_site_calc_flag
_atom_site_refinement_flags
S1 S 0.25606(5) 0.41661(4) 0.59006(4) 0.01982(11) Uani 1 1 d .
O1 O 0.10905(15) 0.38678(14) 0.59006(11) 0.0276(3) Uani 1 1 d .
O2 O 0.35434(15) 0.30410(13) 0.58877(10) 0.0261(3) Uani 1 1 d .
O3 O 0.59531(14) 0.98146(13) 0.66123(10) 0.0228(3) Uani 1 1 d .
O4 O 0.75897(14) 0.76523(14) 0.81682(10) 0.0248(3) Uani 1 1 d .
O5 O 0.72144(14) 0.94995(13) 0.90438(10) 0.0221(3) Uani 1 1 d .
O6 O 0.43872(14) 1.03983(13) 0.87315(10) 0.0212(3) Uani 1 1 d .
O7 O 0.36292(13) 0.85577(13) 0.94566(10) 0.0190(3) Uani 1 1 d .
N1 N 0.31537(17) 0.50907(15) 0.68683(12) 0.0175(3) Uani 1 1 d .
N2 N 0.35549(16) 1.02035(15) 0.65581(12) 0.0180(3) Uani 1 1 d .
H2 H 0.3499 1.1044 0.6328 0.022 Uiso 1 1 calc R
C1 C 0.2669(2) 0.51581(18) 0.48492(15) 0.0172(4) Uani 1 1 d .
C2 C 0.3664(2) 0.48371(19) 0.42842(15) 0.0208(4) Uani 1 1 d .
H2A H 0.4320 0.4110 0.4471 0.025 Uiso 1 1 calc R
C3 C 0.3700(2) 0.55894(19) 0.34362(16) 0.0227(4) Uani 1 1 d .
H3 H 0.4382 0.5365 0.3042 0.027 Uiso 1 1 calc R
C4 C 0.2753(2) 0.66695(18) 0.31527(15) 0.0208(4) Uani 1 1 d .
C5 C 0.1775(2) 0.69932(19) 0.37574(16) 0.0239(4) Uani 1 1 d .
H5 H 0.1138 0.7739 0.3587 0.029 Uiso 1 1 calc R
C6 C 0.1722(2) 0.6249(2) 0.45951(16) 0.0224(4) Uani 1 1 d .
H6 H 0.1049 0.6475 0.4997 0.027 Uiso 1 1 calc R
C7 C 0.2775(3) 0.7430(2) 0.22131(17) 0.0327(5) Uani 1 1 d .
H7A H 0.3623 0.7165 0.1953 0.049 Uiso 1 1 calc R
H7B H 0.2802 0.8415 0.2343 0.049 Uiso 1 1 calc R
H7C H 0.1914 0.7208 0.1729 0.049 Uiso 1 1 calc R
C8 C 0.4669(2) 0.54809(18) 0.70498(15) 0.0188(4) Uani 1 1 d .
H8A H 0.5200 0.4795 0.6735 0.023 Uiso 1 1 calc R
H8B H 0.5041 0.5444 0.7768 0.023 Uiso 1 1 calc R
C9 C 0.49876(19) 0.68984(18) 0.66754(15) 0.0172(4) Uani 1 1 d .
H9A H 0.4547 0.6965 0.5969 0.021 Uiso 1 1 calc R
H9B H 0.6034 0.6991 0.6729 0.021 Uiso 1 1 calc R
C10 C 0.44506(19) 0.80920(18) 0.72235(14) 0.0148(4) Uani 1 1 d .
C11 C 0.28341(19) 0.81557(17) 0.71045(13) 0.0148(4) Uani 1 1 d .
C12 C 0.18225(19) 0.71842(17) 0.72416(13) 0.0146(4) Uani 1 1 d .
C13 C 0.21583(18) 0.56828(17) 0.74681(14) 0.0155(4) Uani 1 1 d .
H13 H 0.1234 0.5182 0.7270 0.019 Uiso 1 1 calc R
C14 C 0.26525(19) 0.54087(18) 0.85582(15) 0.0184(4) Uani 1 1 d .
H14 H 0.3091 0.6136 0.8959 0.022 Uiso 1 1 calc R
C15 C 0.25104(19) 0.4205(2) 0.89932(16) 0.0227(4) Uani 1 1 d .
C16 C 0.1948(2) 0.2934(2) 0.84542(18) 0.0323(5) Uani 1 1 d .
H16A H 0.1488 0.3168 0.7779 0.048 Uiso 1 1 calc R
H16B H 0.1248 0.2502 0.8792 0.048 Uiso 1 1 calc R
H16C H 0.2739 0.2300 0.8438 0.048 Uiso 1 1 calc R
C17 C 0.2943(2) 0.4057(3) 1.00881(18) 0.0367(6) Uani 1 1 d .
H17A H 0.3413 0.4897 1.0367 0.055 Uiso 1 1 calc R
H17B H 0.3607 0.3288 1.0239 0.055 Uiso 1 1 calc R
H17C H 0.2094 0.3888 1.0374 0.055 Uiso 1 1 calc R
C18 C 0.04042(19) 0.76098(19) 0.71303(14) 0.0170(4) Uani 1 1 d .
H18 H -0.0299 0.6975 0.7247 0.020 Uiso 1 1 calc R
C19 C -0.0010(2) 0.89382(19) 0.68528(14) 0.0190(4) Uani 1 1 d .
H19 H -0.0978 0.9204 0.6813 0.023 Uiso 1 1 calc R
C20 C 0.0980(2) 0.98876(19) 0.66320(14) 0.0181(4) Uani 1 1 d .
H20 H 0.0700 1.0781 0.6405 0.022 Uiso 1 1 calc R
C21 C 0.23850(19) 0.94614(17) 0.67609(13) 0.0152(4) Uani 1 1 d .
C22 C 0.4787(2) 0.94678(18) 0.67592(14) 0.0177(4) Uani 1 1 d .
C23 C 0.51914(19) 0.81487(18) 0.83546(13) 0.0156(4) Uani 1 1 d .
H23 H 0.5056 0.7234 0.8645 0.019 Uiso 1 1 calc R
C24 C 0.6788(2) 0.83989(18) 0.84927(14) 0.0181(4) Uani 1 1 d .
C25 C 0.8742(2) 0.9752(2) 0.92119(16) 0.0267(5) Uani 1 1 d .
H25A H 0.9244 0.9021 0.9623 0.040 Uiso 1 1 calc R
H25B H 0.8951 1.0631 0.9547 0.040 Uiso 1 1 calc R
H25C H 0.9062 0.9774 0.8579 0.040 Uiso 1 1 calc R
C26 C 0.43923(18) 0.91882(19) 0.88672(14) 0.0152(4) Uani 1 1 d .
C27 C 0.2603(2) 0.9418(2) 0.98169(16) 0.0252(4) Uani 1 1 d .
H27A H 0.3087 1.0230 1.0133 0.038 Uiso 1 1 calc R
H27B H 0.2172 0.8908 1.0297 0.038 Uiso 1 1 calc R
H27C H 0.1854 0.9697 0.9264 0.038 Uiso 1 1 calc R

loop_
_atom_site_aniso_label
_atom_site_aniso_U_11
_atom_site_aniso_U_22
_atom_site_aniso_U_33
_atom_site_aniso_U_23
_atom_site_aniso_U_13
_atom_site_aniso_U_12
S1 0.0284(3) 0.0091(2) 0.0237(3) -0.0005(2) 0.0094(2) -0.0026(2)
O1 0.0333(8) 0.0219(7) 0.0297(9) -0.0067(6) 0.0115(7) -0.0105(6)
O2 0.0421(9) 0.0099(6) 0.0292(8) 0.0025(6) 0.0140(7) 0.0025(6)
O3 0.0230(7) 0.0208(7) 0.0267(8) 0.0036(6) 0.0097(6) -0.0055(6)
O4 0.0187(7) 0.0262(7) 0.0301(9) 0.0001(6) 0.0061(6) 0.0054(6)
O5 0.0167(7) 0.0267(7) 0.0229(8) -0.0024(6) 0.0036(6) -0.0009(5)
O6 0.0212(7) 0.0155(7) 0.0276(8) -0.0007(6) 0.0063(6) 0.0011(5)
O7 0.0199(7) 0.0208(7) 0.0180(7) 0.0020(5) 0.0078(5) 0.0010(5)
N1 0.0208(8) 0.0126(8) 0.0211(9) -0.0007(6) 0.0088(6) 0.0004(6)
N2 0.0222(9) 0.0096(7) 0.0224(9) 0.0048(6) 0.0046(7) -0.0003(6)
C1 0.0230(10) 0.0101(8) 0.0185(10) -0.0008(7) 0.0038(8) -0.0049(7)
C2 0.0201(10) 0.0138(9) 0.0284(12) -0.0018(8) 0.0041(8) 0.0015(7)
C3 0.0239(11) 0.0185(10) 0.0280(12) -0.0013(8) 0.0109(9) 0.0000(7)
C4 0.0235(10) 0.0133(9) 0.0252(11) 0.0012(8) 0.0034(8) -0.0012(7)
C5 0.0241(10) 0.0157(9) 0.0309(12) 0.0012(8) 0.0025(8) 0.0047(8)
C6 0.0230(11) 0.0164(10) 0.0292(12) -0.0033(8) 0.0084(9) 0.0010(8)
C7 0.0399(13) 0.0255(11) 0.0324(13) 0.0085(10) 0.0058(10) 0.0033(10)
C8 0.0196(10) 0.0139(9) 0.0246(11) -0.0004(7) 0.0082(8) 0.0025(7)
C9 0.0172(10) 0.0165(9) 0.0189(10) 0.0003(7) 0.0060(7) 0.0004(7)
C10 0.0164(9) 0.0124(8) 0.0167(10) 0.0021(7) 0.0054(7) -0.0009(6)
C11 0.0192(9) 0.0133(9) 0.0127(9) -0.0019(7) 0.0052(7) 0.0009(7)
C12 0.0194(9) 0.0132(9) 0.0117(9) 0.0009(7) 0.0042(7) 0.0009(7)
C13 0.0139(9) 0.0134(9) 0.0213(10) -0.0013(7) 0.0089(8) -0.0022(7)
C14 0.0151(9) 0.0169(9) 0.0240(11) 0.0033(8) 0.0059(8) 0.0001(7)
C15 0.0146(9) 0.0252(10) 0.0302(12) 0.0115(9) 0.0093(8) 0.0048(8)
C16 0.0328(12) 0.0154(10) 0.0524(16) 0.0127(10) 0.0173(11) 0.0049(8)
C17 0.0283(12) 0.0474(14) 0.0361(14) 0.0223(11) 0.0103(10) -0.0017(10)
C18 0.0185(10) 0.0177(9) 0.0151(10) -0.0008(7) 0.0042(8) -0.0033(7)
C19 0.0167(9) 0.0221(10) 0.0172(10) -0.0008(8) 0.0010(8) 0.0059(7)
C20 0.0229(10) 0.0141(9) 0.0167(10) 0.0025(7) 0.0020(8) 0.0050(7)
C21 0.0225(10) 0.0128(9) 0.0107(9) -0.0001(7) 0.0038(8) -0.0001(7)
C22 0.0251(10) 0.0130(9) 0.0152(10) 0.0001(7) 0.0042(8) -0.0025(7)
C23 0.0177(9) 0.0105(8) 0.0192(10) 0.0030(7) 0.0050(8) 0.0012(7)
C24 0.0186(10) 0.0179(9) 0.0179(10) 0.0064(8) 0.0037(8) 0.0010(7)
C25 0.0173(10) 0.0374(12) 0.0244(12) -0.0017(9) 0.0012(8) -0.0073(8)
C26 0.0097(8) 0.0196(9) 0.0151(10) -0.0006(7) -0.0008(7) -0.0009(7)
C27 0.0231(10) 0.0306(11) 0.0241(11) -0.0009(9) 0.0104(9) 0.0037(8)

loop_
_atom_type_symbol
_atom_type_description
_atom_type_scat_dispersion_real
_atom_type_scat_dispersion_imag
_atom_type_scat_source
C C 0.0033 0.0016 'International Tables Vol C Tables 4.2.6.8 and 6.1.1.4'
H H 0.0000 0.0000 'International Tables Vol C Tables 4.2.6.8 and 6.1.1.4'
N N 0.0061 0.0033 'International Tables Vol C Tables 4.2.6.8 and 6.1.1.4'
O O 0.0106 0.0060 'International Tables Vol C Tables 4.2.6.8 and 6.1.1.4'
S S 0.1246 0.1234 'International Tables Vol C Tables 4.2.6.8 and 6.1.1.4'

loop_
_geom_angle_atom_site_label_1
_geom_angle_atom_site_label_2
_geom_angle_atom_site_label_3
_geom_angle
O1 S1 O2 118.70(9)
O1 S1 N1 107.55(8)
O2 S1 N1 107.99(8)
O1 S1 C1 108.78(9)
O2 S1 C1 105.60(9)
N1 S1 C1 107.79(8)
C24 O5 C25 114.58(15)
C26 O7 C27 114.87(15)
C8 N1 C13 120.84(15)
C8 N1 S1 117.58(12)
C13 N1 S1 121.04(13)
C22 N2 C21 111.90(15)
C2 C1 C6 120.90(18)
C2 C1 S1 119.74(14)
C6 C1 S1 119.35(16)
C1 C2 C3 119.21(17)
C2 C3 C4 121.30(19)
C3 C4 C5 118.11(18)
C3 C4 C7 120.25(18)
C5 C4 C7 121.62(17)
C6 C5 C4 121.13(18)
C5 C6 C1 119.32(19)
N1 C8 C9 115.42(15)
C8 C9 C10 114.69(15)
C11 C10 C9 113.86(15)
C11 C10 C22 101.80(14)
C9 C10 C22 110.06(14)
C11 C10 C23 110.93(14)
C9 C10 C23 112.65(14)
C22 C10 C23 106.77(14)
C12 C11 C21 119.60(16)
C12 C11 C10 132.16(16)
C21 C11 C10 108.20(15)
C11 C12 C18 117.54(16)
C11 C12 C13 124.25(16)
C18 C12 C13 118.17(15)
N1 C13 C14 111.94(14)
N1 C13 C12 113.07(14)
C14 C13 C12 112.87(15)
C15 C14 C13 124.25(18)
C14 C15 C16 124.3(2)
C14 C15 C17 120.4(2)
C16 C15 C17 115.24(18)
C19 C18 C12 121.84(17)
C18 C19 C20 120.92(17)
C21 C20 C19 116.63(16)
C20 C21 C11 123.04(17)
C20 C21 N2 127.26(16)
C11 C21 N2 109.68(16)
O3 C22 N2 126.81(16)
O3 C22 C10 125.37(16)
N2 C22 C10 107.82(15)
C24 C23 C26 114.28(15)
C24 C23 C10 112.17(14)
C26 C23 C10 108.22(14)
O4 C24 O5 123.72(18)
O4 C24 C23 123.19(17)
O5 C24 C23 113.04(15)
O6 C26 O7 124.28(17)
O6 C26 C23 125.06(17)
O7 C26 C23 110.58(15)

loop_
_geom_bond_atom_site_label_1
_geom_bond_atom_site_label_2
_geom_bond_distance
S1 O1 1.4313(14)
S1 O2 1.4482(14)
S1 N1 1.6255(17)
S1 C1 1.767(2)
O3 C22 1.215(2)
O4 C24 1.204(2)
O5 C24 1.338(2)
O5 C25 1.451(2)
O6 C26 1.199(2)
O7 C26 1.341(2)
O7 C27 1.449(2)
N1 C8 1.469(2)
N1 C13 1.491(2)
N2 C22 1.361(2)
N2 C21 1.403(2)
C1 C2 1.374(3)
C1 C6 1.400(3)
C2 C3 1.390(3)
C3 C4 1.398(3)
C4 C5 1.401(3)
C4 C7 1.501(3)
C5 C6 1.377(3)
C8 C9 1.531(2)
C9 C10 1.532(2)
C10 C11 1.519(3)
C10 C22 1.551(2)
C10 C23 1.590(2)
C11 C12 1.393(2)
C11 C21 1.402(2)
C12 C18 1.395(2)
C12 C13 1.524(2)
C13 C14 1.515(3)
C14 C15 1.341(3)
C15 C16 1.496(3)
C15 C17 1.499(3)
C18 C19 1.392(3)
C19 C20 1.398(3)
C20 C21 1.382(3)
C23 C24 1.517(2)
C23 C26 1.524(3)

loop_
_geom_hbond_atom_site_label_D
_geom_hbond_atom_site_label_H
_geom_hbond_atom_site_label_A
_geom_hbond_distance_DH
_geom_hbond_distance_HA
_geom_hbond_distance_DA
_geom_hbond_angle_DHA
_geom_hbond_site_symmetry_A
N2 H2 O2 0.88 2.05 2.928(2) 174.5 1_565
